data_2015015
loop_
_publ_author_name
'Yavuz K\"oysal'
'\,Samil I\,s\?ik'
'G\"ulay \,Sahin'
'Erhan Palaska'

_publ_section_title
;
 Two <i>N</i>-substituted 3,5-diphenyl-2-pyrazoline-1-thiocarboxamides
;
_journal_coeditor_code GG1282
_journal_issue 9
_journal_name_full 'Acta Crystallographica Section C'
_journal_page_first o542
_journal_page_last o544
_journal_paper_doi 10.1107/S0108270105023255
_journal_volume 61
_journal_year 2005
_chemical_formula_iupac 'C18 H18 F N3 S'
_chemical_formula_moiety 'C18 H18 F N3 S'
_chemical_formula_sum 'C18 H18 F N3 S'
_chemical_formula_weight 327.41
_chemical_name_systematic
;
3-(4-fluorophenyl)-N-methyl-5-(4-methylphenyl)-2-pyrazoline-1-thiocarboxamide
;
_space_group_IT_number 14
_symmetry_cell_setting monoclinic
_symmetry_space_group_name_Hall '-P 2ybc'
_symmetry_space_group_name_H-M 'P 1 21/c 1'
_atom_sites_solution_hydrogens geom
_atom_sites_solution_primary direct
_atom_sites_solution_secondary difmap
_cell_angle_alpha 90.00
_cell_angle_beta 103.063(14)
_cell_angle_gamma 90.00
_cell_formula_units_Z 4
_cell_length_a 9.4191(17)
_cell_length_b 12.2032(11)
_cell_length_c 14.673(2)
_cell_measurement_reflns_used 11340
_cell_measurement_temperature 293(2)
_cell_measurement_theta_max 26.66
_cell_measurement_theta_min 1.42
_cell_volume 1642.9(4)
_computing_cell_refinement X-AREA
_computing_data_collection 'X-AREA (Stoe & Cie, 2002)'
_computing_data_reduction 'X-RED32 (Stoe & Cie, 2002)'
_computing_molecular_graphics 'ORTEPIII (Burnett & Johnson, 1996)'
_computing_publication_material 'WinGX (Farrugia, 1999) and PARST (Nardelli, 1995)'
_computing_structure_refinement 'SHELXL97 (Sheldrick, 1997)'
_computing_structure_solution 'SHELXS97 (Sheldrick, 1997)'
_diffrn_ambient_temperature 293(2)
_diffrn_detector_area_resol_mean 6.67
_diffrn_measured_fraction_theta_full 0.992
_diffrn_measured_fraction_theta_max 0.992
_diffrn_measurement_device_type 'Stoe IPDS 2'
_diffrn_measurement_method '\w scan'
_diffrn_radiation_monochromator graphite
_diffrn_radiation_source 'fine-focus sealed tube'
_diffrn_radiation_type MoK\a
_diffrn_radiation_wavelength 0.71073
_diffrn_reflns_av_R_equivalents 0.0510
_diffrn_reflns_av_sigmaI/netI 0.0343
_diffrn_reflns_limit_h_max 11
_diffrn_reflns_limit_h_min -11
_diffrn_reflns_limit_k_max 15
_diffrn_reflns_limit_k_min -14
_diffrn_reflns_limit_l_max 18
_diffrn_reflns_limit_l_min -18
_diffrn_reflns_number 10474
_diffrn_reflns_theta_full 26.63
_diffrn_reflns_theta_max 26.63
_diffrn_reflns_theta_min 2.19
_exptl_absorpt_coefficient_mu 0.210
_exptl_absorpt_correction_T_max 0.954
_exptl_absorpt_correction_T_min 0.885
_exptl_absorpt_correction_type integration
_exptl_absorpt_process_details '(X-RED32; Stoe &amp; Cie, 2002)'
_exptl_crystal_colour yellow
_exptl_crystal_density_diffrn 1.324
_exptl_crystal_density_method 'not measured'
_exptl_crystal_description prism.
_exptl_crystal_F_000 688
_exptl_crystal_size_max 0.600
_exptl_crystal_size_mid 0.463
_exptl_crystal_size_min 0.250
_refine_diff_density_max 0.234
_refine_diff_density_min -0.297
_refine_ls_extinction_coef 0.041(5)
_refine_ls_extinction_expression Fc^*^=kFc[1+0.001xFc^2^\l^3^/sin(2\q)]^-1/4^
_refine_ls_extinction_method SHELXL
_refine_ls_goodness_of_fit_ref 1.084
_refine_ls_hydrogen_treatment mixed
_refine_ls_matrix_type full
_refine_ls_number_parameters 214
_refine_ls_number_reflns 3429
_refine_ls_number_restraints 0
_refine_ls_restrained_S_all 1.084
_refine_ls_R_factor_all 0.0562
_refine_ls_R_factor_gt 0.0432
_refine_ls_shift/su_max 0.000
_refine_ls_shift/su_mean 0.000
_refine_ls_structure_factor_coef Fsqd
_refine_ls_weighting_details 'w=1/[\s^2^(Fo^2^)+(0.0738P)^2^+0.2481P] where P=(Fo^2^+2Fc^2^)/3'
_refine_ls_weighting_scheme calc
_refine_ls_wR_factor_gt 0.1222
_refine_ls_wR_factor_ref 0.1397
_reflns_number_gt 2655
_reflns_number_total 3429
_reflns_threshold_expression I>2\s(I)
_cod_data_source_file gg1282.cif
_cod_data_source_block II
_cod_original_sg_symbol_H-M 'P 21/c'
_cod_database_code 2015015
_cod_database_fobs_code 2015015

loop_
_symmetry_equiv_pos_as_xyz
'x, y, z'
'-x, y+1/2, -z+1/2'
'-x, -y, -z'
'x, -y-1/2, z-1/2'

loop_
_atom_site_label
_atom_site_fract_x
_atom_site_fract_y
_atom_site_fract_z
_atom_site_U_iso_or_equiv
_atom_site_adp_type
_atom_site_calc_flag
_atom_site_refinement_flags
_atom_site_occupancy
_atom_site_disorder_assembly
_atom_site_disorder_group
_atom_site_type_symbol
C1 -0.0791(3) 0.5668(2) 0.32224(18) 0.0780(7) Uani d . 1 . . C
C2 0.0533(2) 0.49507(15) 0.35315(14) 0.0549(5) Uani d . 1 . . C
C3 0.1489(2) 0.51036(15) 0.43928(14) 0.0552(5) Uani d . 1 . . C
C4 0.2688(2) 0.44391(15) 0.46772(12) 0.0510(4) Uani d . 1 . . C
C5 0.29738(19) 0.35865(13) 0.41191(12) 0.0441(4) Uani d . 1 . . C
C6 0.2036(2) 0.34376(15) 0.32543(13) 0.0532(5) Uani d . 1 . . C
C7 0.0841(2) 0.41140(17) 0.29727(14) 0.0583(5) Uani d . 1 . . C
C8 0.4206(2) 0.28008(14) 0.45128(12) 0.0469(4) Uani d . 1 . . C
C9 0.3754(2) 0.20018(15) 0.52082(12) 0.0516(4) Uani d . 1 . . C
C10 0.34190(18) 0.09779(14) 0.46302(11) 0.0446(4) Uani d . 1 . . C
C11 0.26411(18) 0.00248(14) 0.48697(12) 0.0453(4) Uani d . 1 . . C
C12 0.2068(2) 0.00285(16) 0.56652(13) 0.0539(5) Uani d . 1 . . C
C13 0.1255(2) -0.08421(18) 0.58586(14) 0.0612(5) Uani d . 1 . . C
C14 0.1033(2) -0.17167(16) 0.52582(16) 0.0595(5) Uani d . 1 . . C
C15 0.1599(2) -0.17673(17) 0.44849(16) 0.0620(5) Uani d . 1 . . C
C16 0.2407(2) -0.08890(15) 0.42864(14) 0.0537(4) Uani d . 1 . . C
C17 0.52724(19) 0.22231(15) 0.31508(12) 0.0479(4) Uani d . 1 . . C
C18 0.6298(3) 0.13239(19) 0.19464(14) 0.0662(6) Uani d . 1 . . C
N1 0.45171(17) 0.20309(12) 0.38164(10) 0.0494(4) Uani d . 1 . . N
N2 0.38989(16) 0.10033(12) 0.38796(10) 0.0480(4) Uani d . 1 . . N
N3 0.53707(19) 0.13606(13) 0.26064(11) 0.0554(4) Uani d . 1 . . N
F1 0.01935(17) -0.25571(12) 0.54330(11) 0.0881(5) Uani d . 1 . . F
S1 0.60120(6) 0.34546(4) 0.30441(4) 0.0645(2) Uani d . 1 . . S
H1A -0.0840 0.6184 0.3708 0.117 Uiso calc R 1 . . H
H1B -0.1651 0.5220 0.3098 0.117 Uiso calc R 1 . . H
H1C -0.0724 0.6055 0.2664 0.117 Uiso calc R 1 . . H
H3 0.4850 0.0793 0.2652 0.066 Uiso calc R 1 . . H
H3A 0.1315 0.5664 0.4784 0.066 Uiso calc R 1 . . H
H4 0.3319 0.4564 0.5254 0.061 Uiso calc R 1 . . H
H6 0.2212 0.2880 0.2861 0.064 Uiso calc R 1 . . H
H7 0.0225 0.4002 0.2389 0.070 Uiso calc R 1 . . H
H9A 0.4542 0.1884 0.5752 0.062 Uiso calc R 1 . . H
H9B 0.2902 0.2265 0.5410 0.062 Uiso calc R 1 . . H
H12 0.2236 0.0625 0.6070 0.065 Uiso calc R 1 . . H
H13 0.0864 -0.0837 0.6387 0.073 Uiso calc R 1 . . H
H15 0.1447 -0.2380 0.4098 0.074 Uiso calc R 1 . . H
H16 0.2797 -0.0909 0.3758 0.064 Uiso calc R 1 . . H
H18A 0.6190 0.0627 0.1634 0.099 Uiso calc R 1 . . H
H18B 0.7294 0.1421 0.2273 0.099 Uiso calc R 1 . . H
H18C 0.6025 0.1898 0.1494 0.099 Uiso calc R 1 . . H
H18 0.506(2) 0.3208(17) 0.4767(14) 0.059(6) Uiso d . 1 . . H

loop_
_atom_site_aniso_label
_atom_site_aniso_U_11
_atom_site_aniso_U_22
_atom_site_aniso_U_33
_atom_site_aniso_U_12
_atom_site_aniso_U_13
_atom_site_aniso_U_23
C1 0.0670(14) 0.0773(15) 0.0898(16) 0.0130(12) 0.0177(12) 0.0173(13)
C2 0.0523(10) 0.0518(10) 0.0631(11) -0.0015(8) 0.0184(8) 0.0118(8)
C3 0.0661(12) 0.0464(10) 0.0572(10) 0.0018(8) 0.0228(9) 0.0005(8)
C4 0.0599(11) 0.0485(9) 0.0455(9) -0.0033(8) 0.0139(8) -0.0016(7)
C5 0.0507(9) 0.0409(8) 0.0428(8) -0.0058(7) 0.0151(7) -0.0002(6)
C6 0.0595(11) 0.0494(10) 0.0492(9) -0.0058(8) 0.0091(8) -0.0071(7)
C7 0.0569(11) 0.0611(12) 0.0528(10) -0.0060(9) 0.0038(8) 0.0029(9)
C8 0.0515(10) 0.0452(9) 0.0449(9) -0.0062(8) 0.0126(7) -0.0028(7)
C9 0.0597(11) 0.0501(10) 0.0450(9) -0.0028(8) 0.0117(8) 0.0009(7)
C10 0.0427(8) 0.0471(9) 0.0429(8) 0.0019(7) 0.0075(7) 0.0032(7)
C11 0.0419(9) 0.0458(9) 0.0471(9) 0.0032(7) 0.0076(7) 0.0071(7)
C12 0.0584(11) 0.0560(11) 0.0484(9) -0.0009(8) 0.0146(8) 0.0042(8)
C13 0.0618(12) 0.0693(13) 0.0555(11) 0.0014(10) 0.0193(9) 0.0131(9)
C14 0.0533(11) 0.0538(11) 0.0741(12) -0.0042(8) 0.0198(9) 0.0135(9)
C15 0.0671(12) 0.0492(10) 0.0724(13) -0.0062(9) 0.0218(10) 0.0005(9)
C16 0.0557(10) 0.0486(10) 0.0594(11) 0.0005(8) 0.0186(8) 0.0026(8)
C17 0.0450(9) 0.0520(10) 0.0475(9) 0.0031(7) 0.0121(7) 0.0060(7)
C18 0.0740(14) 0.0737(13) 0.0571(11) 0.0219(11) 0.0277(10) 0.0086(10)
N1 0.0569(9) 0.0418(7) 0.0530(8) -0.0029(6) 0.0200(7) -0.0028(6)
N2 0.0500(8) 0.0410(8) 0.0541(8) -0.0013(6) 0.0140(7) -0.0007(6)
N3 0.0618(10) 0.0520(9) 0.0573(9) 0.0036(7) 0.0239(8) -0.0020(7)
F1 0.0904(10) 0.0709(9) 0.1129(11) -0.0238(7) 0.0436(8) 0.0128(8)
S1 0.0730(4) 0.0547(3) 0.0718(4) -0.0101(2) 0.0290(3) 0.0038(2)

loop_
_atom_type_symbol
_atom_type_description
_atom_type_scat_dispersion_real
_atom_type_scat_dispersion_imag
_atom_type_scat_source
C C 0.0033 0.0016 'International Tables Vol C Tables 4.2.6.8 and 6.1.1.4'
H H 0.0000 0.0000 'International Tables Vol C Tables 4.2.6.8 and 6.1.1.4'
N N 0.0061 0.0033 'International Tables Vol C Tables 4.2.6.8 and 6.1.1.4'
F F 0.0171 0.0103 'International Tables Vol C Tables 4.2.6.8 and 6.1.1.4'
S S 0.1246 0.1234 'International Tables Vol C Tables 4.2.6.8 and 6.1.1.4'

loop_
_geom_angle_atom_site_label_1
_geom_angle_atom_site_label_2
_geom_angle_atom_site_label_3
_geom_angle
_geom_angle_publ_flag
C2 C1 H1A 109.5 ?
C2 C1 H1B 109.5 ?
H1A C1 H1B 109.5 ?
C2 C1 H1C 109.5 ?
H1A C1 H1C 109.5 ?
H1B C1 H1C 109.5 ?
C7 C2 C3 117.39(18) ?
C7 C2 C1 121.4(2) ?
C3 C2 C1 121.2(2) ?
C4 C3 C2 121.02(18) ?
C4 C3 H3A 119.5 ?
C2 C3 H3A 119.5 ?
C3 C4 C5 121.20(17) ?
C3 C4 H4 119.4 ?
C5 C4 H4 119.4 ?
C6 C5 C4 118.10(17) ?
C6 C5 C8 122.76(15) ?
C4 C5 C8 118.90(15) ?
C7 C6 C5 120.23(18) ?
C7 C6 H6 119.9 ?
C5 C6 H6 119.9 ?
C2 C7 C6 122.04(18) ?
C2 C7 H7 119.0 ?
C6 C7 H7 119.0 ?
N1 C8 C5 113.34(14) ?
N1 C8 C9 100.66(14) ?
C5 C8 C9 110.49(15) ?
N1 C8 H18 109.1(13) ?
C5 C8 H18 109.0(13) ?
C9 C8 H18 114.1(13) ?
C10 C9 C8 101.93(14) ?
C10 C9 H9A 111.4 ?
C8 C9 H9A 111.4 ?
C10 C9 H9B 111.4 ?
C8 C9 H9B 111.4 ?
H9A C9 H9B 109.2 ?
N2 C10 C11 121.33(16) ?
N2 C10 C9 113.27(16) ?
C11 C10 C9 125.41(16) ?
C12 C11 C16 118.70(17) ?
C12 C11 C10 120.68(16) ?
C16 C11 C10 120.57(16) ?
C13 C12 C11 120.64(19) ?
C13 C12 H12 119.7 ?
C11 C12 H12 119.7 ?
C14 C13 C12 118.69(19) ?
C14 C13 H13 120.7 ?
C12 C13 H13 120.7 ?
F1 C14 C15 118.66(19) ?
F1 C14 C13 118.61(19) ?
C15 C14 C13 122.72(19) ?
C14 C15 C16 118.6(2) ?
C14 C15 H15 120.7 ?
C16 C15 H15 120.7 ?
C15 C16 C11 120.63(19) ?
C15 C16 H16 119.7 ?
C11 C16 H16 119.7 ?
N3 C17 N1 114.43(16) no
N3 C17 S1 124.25(14) ?
N1 C17 S1 121.31(14) ?
N3 C18 H18A 109.5 ?
N3 C18 H18B 109.5 ?
H18A C18 H18B 109.5 ?
N3 C18 H18C 109.5 ?
H18A C18 H18C 109.5 ?
H18B C18 H18C 109.5 ?
C17 N1 N2 119.98(14) ?
C17 N1 C8 127.80(15) ?
N2 N1 C8 112.21(14) ?
C10 N2 N1 108.21(14) no
C17 N3 C18 124.00(18) ?
C17 N3 H3 118.0 ?
C18 N3 H3 118.0 ?

loop_
_geom_bond_atom_site_label_1
_geom_bond_atom_site_label_2
_geom_bond_site_symmetry_2
_geom_bond_distance
_geom_bond_publ_flag
C1 C2 . 1.507(3) ?
C1 H1A . 0.9600 ?
C1 H1B . 0.9600 ?
C1 H1C . 0.9600 ?
C2 C7 . 1.381(3) ?
C2 C3 . 1.388(3) ?
C3 C4 . 1.377(3) ?
C3 H3A . 0.9300 ?
C4 C5 . 1.387(2) ?
C4 H4 . 0.9300 ?
C5 C6 . 1.384(2) ?
C5 C8 . 1.516(2) ?
C6 C7 . 1.382(3) ?
C6 H6 . 0.9300 ?
C7 H7 . 0.9300 ?
C8 N1 . 1.465(2) ?
C8 C9 . 1.540(2) no
C8 H18 . 0.94(2) ?
C9 C10 . 1.503(2) no
C9 H9A . 0.9700 ?
C9 H9B . 0.9700 ?
C10 N2 . 1.282(2) no
C10 C11 . 1.459(2) no
C11 C12 . 1.392(3) ?
C11 C16 . 1.393(3) ?
C12 C13 . 1.376(3) ?
C12 H12 . 0.9300 ?
C13 C14 . 1.370(3) ?
C13 H13 . 0.9300 ?
C14 F1 . 1.355(2) no
C14 C15 . 1.360(3) ?
C15 C16 . 1.383(3) ?
C15 H15 . 0.9300 ?
C16 H16 . 0.9300 ?
C17 N3 . 1.337(2) ?
C17 N1 . 1.352(2) no
C17 S1 . 1.6786(19) no
C18 N3 . 1.444(3) ?
C18 H18A . 0.9600 ?
C18 H18B . 0.9600 ?
C18 H18C . 0.9600 ?
N1 N2 . 1.395(2) no
N3 H3 . 0.8600 ?

loop_
_geom_hbond_atom_site_label_D
_geom_hbond_atom_site_label_H
_geom_hbond_atom_site_label_A
_geom_hbond_distance_DH
_geom_hbond_distance_HA
_geom_hbond_distance_DA
_geom_hbond_angle_DHA
N3 H3 N2 0.86 2.20 2.602(2) 108
C6 H6 N1 0.93 2.53 2.866(3) 102

loop_
_geom_torsion_atom_site_label_1
_geom_torsion_atom_site_label_2
_geom_torsion_atom_site_label_3
_geom_torsion_atom_site_label_4
_geom_torsion
_geom_torsion_publ_flag
C7 C2 C3 C4 -0.4(3) ?
C1 C2 C3 C4 179.27(19) ?
C2 C3 C4 C5 -0.8(3) ?
C3 C4 C5 C6 1.6(3) ?
C3 C4 C5 C8 -172.96(17) ?
C4 C5 C6 C7 -1.1(3) ?
C8 C5 C6 C7 173.21(18) ?
C3 C2 C7 C6 0.9(3) ?
C1 C2 C7 C6 -178.8(2) ?
C5 C6 C7 C2 -0.1(3) ?
C6 C5 C8 N1 13.3(2) ?
C4 C5 C8 N1 -172.38(15) ?
C6 C5 C8 C9 -98.77(19) ?
C4 C5 C8 C9 75.5(2) ?
N1 C8 C9 C10 -17.86(17) ?
C5 C8 C9 C10 102.19(16) ?
C8 C9 C10 N2 14.4(2) ?
C8 C9 C10 C11 -166.06(15) ?
N2 C10 C11 C12 -177.04(16) ?
C9 C10 C11 C12 3.5(3) ?
N2 C10 C11 C16 0.4(3) ?
C9 C10 C11 C16 -179.15(17) ?
C16 C11 C12 C13 -1.6(3) ?
C10 C11 C12 C13 175.83(16) ?
C11 C12 C13 C14 0.6(3) ?
C12 C13 C14 F1 -177.89(18) ?
C12 C13 C14 C15 0.9(3) ?
F1 C14 C15 C16 177.41(18) ?
C13 C14 C15 C16 -1.4(3) ?
C14 C15 C16 C11 0.3(3) ?
C12 C11 C16 C15 1.1(3) ?
C10 C11 C16 C15 -176.32(17) ?
N3 C17 N1 N2 -1.0(2) no
S1 C17 N1 N2 179.15(12) ?
N3 C17 N1 C8 -179.50(16) no
S1 C17 N1 C8 0.7(3) ?
C5 C8 N1 C17 78.5(2) ?
C9 C8 N1 C17 -163.55(17) ?
C5 C8 N1 N2 -100.09(17) ?
C9 C8 N1 N2 17.89(18) ?
C11 C10 N2 N1 176.84(14) ?
C9 C10 N2 N1 -3.6(2) ?
C17 N1 N2 C10 171.44(15) ?
C8 N1 N2 C10 -9.87(19) ?
N1 C17 N3 C18 -170.43(17) ?
S1 C17 N3 C18 9.4(3) ?
